data_7227988
loop_
_publ_author_name
'Hummel, Michael'
'Markiewicz, Marta'
'Stolte, Stefan'
'Noisternig, Michael Franz'
'Braun, Doris Elfriede'
'Gelbrich, Thomas'
'Griesser, Ulrich J.'
'Partl, Gabriel Julian'
'Naier, Benjamin Florian'
'Wurst, Klaus'
'Kr\"uger, Biljana'
'Kopacka, Holger'
'Laus, Gerhard'
'Huppertz, Hubert'
'Schottenberger, Herwig'

_publ_section_title
;
 Phase-out-compliant fluorosurfactants: Unique methimazolium derivatives
 including room temperature ionic liquids
;
_journal_name_full 'Green Chem.'
_journal_paper_doi 10.1039/C7GC00571G
_journal_year 2017
_chemical_formula_moiety 'C12 H10 F13 N2 S 1+, C8 F17 I, I 1-'
_chemical_formula_sum 'C20 H10 F30 I2 N2 S'
_chemical_formula_weight 1134.16
_chemical_name_systematic
;
 ?
;
_space_group_IT_number 2
_symmetry_cell_setting triclinic
_symmetry_space_group_name_Hall '-P 1'
_symmetry_space_group_name_H-M 'P -1'
_atom_sites_solution_hydrogens geom
_atom_sites_solution_primary direct
_atom_sites_solution_secondary difmap
_audit_conform_dict_location ftp://ftp.iucr.org/pub/cif_core.dic
_audit_conform_dict_name cif_core.dic
_audit_conform_dict_version 2.4
_audit_creation_date 2015-04-14T16:48:15-00:00
_audit_creation_method 'WinGX routine CIF_UPDATE'
_audit_update_record
;
2016-01-25 deposited with the CCDC.
2017-04-03 downloaded from the CCDC.
;
_cell_angle_alpha 94.848(6)
_cell_angle_beta 91.767(6)
_cell_angle_gamma 95.367(7)
_cell_formula_units_Z 2
_cell_length_a 6.4954(5)
_cell_length_b 9.2039(8)
_cell_length_c 27.9195(19)
_cell_measurement_reflns_used 2687
_cell_measurement_temperature 173(2)
_cell_measurement_theta_max 26.963
_cell_measurement_theta_min 3.166
_cell_volume 1654.6(2)
_computing_cell_refinement
;
        CrysAlisPro, Agilent Technologies,
        Version 1.171.37.31 (release 14-01-2014 CrysAlis171 .NET)
        (compiled Jan 14 2014,18:38:05)
;
_computing_data_collection
;
        CrysAlisPro, Agilent Technologies,
        Version 1.171.37.31 (release 14-01-2014 CrysAlis171 .NET)
        (compiled Jan 14 2014,18:38:05)
;
_computing_data_reduction
;
        CrysAlisPro, Agilent Technologies,
        Version 1.171.37.31 (release 14-01-2014 CrysAlis171 .NET)
        (compiled Jan 14 2014,18:38:05)
;
_computing_structure_refinement 'SHELXL-2014/6 (Sheldrick, 2015)'
_computing_structure_solution 'SIR2002 (Burla et al., 2003)'
_diffrn_ambient_temperature 173(2)
_diffrn_detector 'CCD plate'
_diffrn_detector_area_resol_mean 10.3575
_diffrn_measured_fraction_theta_full 0.988
_diffrn_measured_fraction_theta_max 0.988
_diffrn_measurement_device 'four-circle diffractometer'
_diffrn_measurement_device_type 'Xcalibur, Ruby, Gemini ultra'
_diffrn_measurement_method '\w scans'
_diffrn_orient_matrix_UB_11 0.0710431
_diffrn_orient_matrix_UB_12 -0.0530909
_diffrn_orient_matrix_UB_13 0.0026032
_diffrn_orient_matrix_UB_21 -0.0793951
_diffrn_orient_matrix_UB_22 -0.0566128
_diffrn_orient_matrix_UB_23 -0.0071502
_diffrn_orient_matrix_UB_31 0.0264129
_diffrn_orient_matrix_UB_32 0.0037957
_diffrn_orient_matrix_UB_33 -0.0243548
_diffrn_radiation_monochromator graphite
_diffrn_radiation_probe x-ray
_diffrn_radiation_type MoK\a
_diffrn_radiation_wavelength 0.71073
_diffrn_reflns_av_R_equivalents 0.0384
_diffrn_reflns_av_unetI/netI 0.0744
_diffrn_reflns_limit_h_max 7
_diffrn_reflns_limit_h_min -7
_diffrn_reflns_limit_k_max 7
_diffrn_reflns_limit_k_min -11
_diffrn_reflns_limit_l_max 33
_diffrn_reflns_limit_l_min -33
_diffrn_reflns_number 9260
_diffrn_reflns_theta_full 25.35
_diffrn_reflns_theta_max 25.35
_diffrn_reflns_theta_min 2.99
_diffrn_source 'Enhance (Mo) X-ray Source'
_exptl_absorpt_coefficient_mu 2.153
_exptl_absorpt_correction_T_max 0.877
_exptl_absorpt_correction_T_min 0.695
_exptl_absorpt_correction_type analytical
_exptl_absorpt_process_details
;
        CrysAlisPro, Agilent Technologies,
        Version 1.171.37.31 (release 14-01-2014 CrysAlis171 .NET)
        (compiled Jan 14 2014,18:38:05)
Analytical numeric absorption correction using a multifaceted crystal
                        model based on expressions derived by R.C. Clark & J.S.
        (Clark, R. C. & Reid, J. S. (1995). Acta Cryst. A51, 887-897)
        Empirical absorption correction using spherical harmonics,
 implemented in SCALE3 ABSPACK scaling algorithm.
;
_exptl_crystal_colour colourless
_exptl_crystal_density_diffrn 2.276
_exptl_crystal_density_method 'not measured'
_exptl_crystal_description 'platy fragment'
_exptl_crystal_F_000 1072
_exptl_crystal_size_max 0.2
_exptl_crystal_size_mid 0.19
_exptl_crystal_size_min 0.08
_refine_diff_density_max 0.691
_refine_diff_density_min -1.243
_refine_diff_density_rms 0.123
_refine_ls_extinction_method none
_refine_ls_goodness_of_fit_ref 1.056
_refine_ls_hydrogen_treatment mixed
_refine_ls_matrix_type full
_refine_ls_number_parameters 592
_refine_ls_number_reflns 5961
_refine_ls_number_restraints 448
_refine_ls_restrained_S_all 1.049
_refine_ls_R_factor_all 0.0686
_refine_ls_R_factor_gt 0.0462
_refine_ls_shift/su_max 0.002
_refine_ls_shift/su_mean 0.000
_refine_ls_structure_factor_coef Fsqd
_refine_ls_weighting_details 'w=1/[\s^2^(Fo^2^)+(0.0395P)^2^] where P=(Fo^2^+2Fc^2^)/3'
_refine_ls_weighting_scheme calc
_refine_ls_wR_factor_gt 0.0977
_refine_ls_wR_factor_ref 0.1120
_reflns_number_gt 4502
_reflns_number_total 5964
_reflns_threshold_expression >2\s(I)
_cod_data_source_file c7gc00571g2.cif
_cod_data_source_block gp138_2
_cod_database_code 7227988
_shelxl_version_number 2014/6

loop_
_symmetry_equiv_pos_as_xyz
'x, y, z'
'-x, -y, -z'

loop_
_atom_site_label
_atom_site_type_symbol
_atom_site_fract_x
_atom_site_fract_y
_atom_site_fract_z
_atom_site_U_iso_or_equiv
_atom_site_adp_type
_atom_site_occupancy
_atom_site_site_symmetry_order
_atom_site_calc_flag
_atom_site_refinement_flags_posn
_atom_site_refinement_flags_adp
_atom_site_refinement_flags_occupancy
_atom_site_disorder_assembly
_atom_site_disorder_group
I2 I 0.20124(6) 0.24421(4) 0.94366(2) 0.03572(14) Uani 1 1 d . . . . .
S1 S 0.7747(3) 0.9102(2) 0.91141(7) 0.0538(5) Uani 1 1 d . . . . .
N1 N 0.5042(7) 0.6954(6) 0.94026(15) 0.0311(11) Uani 1 1 d . . . . .
N2 N 0.3905(8) 0.9070(6) 0.95087(17) 0.0353(12) Uani 1 1 d D . . . .
H2 H 0.366(9) 1.000(3) 0.947(2) 0.042 Uiso 1 1 d D U . . .
C1 C 0.5450(9) 0.8375(7) 0.93342(19) 0.0331(14) Uani 1 1 d . . . . .
C2 C 0.3215(9) 0.6775(7) 0.9629(2) 0.0353(15) Uani 1 1 d . . . . .
H2A H 0.2574 0.5880 0.9724 0.042 Uiso 1 1 calc R U . . .
C3 C 0.2492(9) 0.8088(7) 0.96943(19) 0.0343(15) Uani 1 1 d . . . . .
H3 H 0.1240 0.8300 0.9841 0.041 Uiso 1 1 calc R U . . .
C4 C 0.6354(10) 0.5817(8) 0.9255(2) 0.0451(17) Uani 1 1 d . . . . .
H4A H 0.6697 0.5886 0.8918 0.068 Uiso 1 1 calc R U . . .
H4C H 0.5621 0.4854 0.9290 0.068 Uiso 1 1 calc R U . . .
H4B H 0.7630 0.5942 0.9457 0.068 Uiso 1 1 calc R U . . .
C5 C 0.6953(9) 1.0582(8) 0.8789(2) 0.0399(16) Uani 1 1 d . . . . .
H5A H 0.6226 1.1246 0.9008 0.048 Uiso 1 1 calc R U . . .
H5B H 0.8198 1.1151 0.8682 0.048 Uiso 1 1 calc R U . . .
C6 C 0.5528(10) 1.0043(7) 0.8350(2) 0.0392(16) Uani 1 1 d . . . . .
H6A H 0.6007 0.9139 0.8191 0.047 Uiso 1 1 calc R U . . .
H6B H 0.4105 0.9802 0.8456 0.047 Uiso 1 1 calc R U . . .
C7 C 0.5507(8) 1.1193(7) 0.79951(18) 0.0320(14) Uani 1 1 d D . . . .
F7A F 0.5149(6) 1.2499(4) 0.82176(12) 0.0536(10) Uani 1 1 d . . . . .
F7B F 0.7383(5) 1.1398(5) 0.78068(12) 0.0557(12) Uani 1 1 d . . . . .
C8 C 0.3879(9) 1.0813(6) 0.75795(17) 0.0312(14) Uani 1 1 d D . . . .
F8A F 0.4144(7) 0.9452(5) 0.73941(13) 0.0637(12) Uani 1 1 d . . . . .
F8B F 0.2015(5) 1.0764(5) 0.77738(13) 0.0622(13) Uani 1 1 d . . . . .
C9 C 0.3899(8) 1.1840(7) 0.71715(18) 0.0338(14) Uani 1 1 d D . . . .
F9A F 0.3843(6) 1.3205(4) 0.73610(12) 0.0534(10) Uani 1 1 d . . . . .
F9B F 0.5704(5) 1.1745(5) 0.69534(12) 0.0569(12) Uani 1 1 d . . . . .
C10 C 0.2133(8) 1.1493(6) 0.67864(17) 0.0315(14) Uani 1 1 d D . . . .
F10A F 0.0324(5) 1.1634(5) 0.69939(12) 0.0474(10) Uani 1 1 d . . . . .
F10B F 0.2127(7) 1.0091(4) 0.66077(13) 0.0564(11) Uani 1 1 d . . . . .
C11 C 0.219(5) 1.250(3) 0.6370(9) 0.041(2) Uani 0.55 1 d D . P A 1
F11A F 0.197(7) 1.385(4) 0.6574(12) 0.062(6) Uani 0.55 1 d D . P A 1
F11B F 0.398(4) 1.255(5) 0.6150(17) 0.069(7) Uani 0.55 1 d D . P A 1
C12 C 0.045(4) 1.216(2) 0.5978(8) 0.0466(18) Uani 0.55 1 d D . P A 1
F12A F 0.052(4) 1.324(3) 0.5689(6) 0.063(5) Uani 0.55 1 d D . P A 1
F12B F -0.139(5) 1.202(3) 0.6167(11) 0.071(6) Uani 0.55 1 d D . P A 1
F12C F 0.072(5) 1.093(2) 0.5712(10) 0.083(6) Uani 0.55 1 d D . P A 1
C11' C 0.226(6) 1.245(4) 0.6358(11) 0.041(2) Uani 0.45 1 d D . P A 2
F11C F 0.236(9) 1.388(5) 0.6506(16) 0.062(6) Uani 0.45 1 d D . P A 2
F11D F 0.399(6) 1.219(7) 0.614(2) 0.069(7) Uani 0.45 1 d D . P A 2
C12' C 0.046(5) 1.215(3) 0.5982(9) 0.0466(18) Uani 0.45 1 d D . P A 2
F12D F 0.090(5) 1.291(3) 0.5605(8) 0.063(5) Uani 0.45 1 d D . P A 2
F12E F -0.128(6) 1.255(4) 0.6163(14) 0.071(6) Uani 0.45 1 d D . P A 2
F12F F 0.019(7) 1.074(3) 0.5827(14) 0.083(6) Uani 0.45 1 d D . P A 2
I1 I 0.10482(6) 0.47030(5) 0.84905(2) 0.03811(14) Uani 1 1 d . . . . .
C13 C 0.0824(9) 0.6300(7) 0.7973(2) 0.0393(15) Uani 1 1 d D . . . .
F13A F 0.0489(8) 0.7589(5) 0.81952(13) 0.0753(14) Uani 1 1 d . . . . .
F13B F 0.2660(6) 0.6484(6) 0.77669(14) 0.0732(15) Uani 1 1 d . . . . .
C14 C -0.0876(8) 0.5827(6) 0.75799(17) 0.0317(14) Uani 1 1 d D . . . .
F14A F -0.2677(6) 0.5756(5) 0.77971(13) 0.0625(13) Uani 1 1 d . . . . .
F14B F -0.0582(7) 0.4497(4) 0.73916(12) 0.0578(11) Uani 1 1 d . . . . .
C15 C -0.1015(9) 0.6860(7) 0.71725(18) 0.0338(14) Uani 1 1 d D . . . .
F15A F 0.0789(6) 0.6925(5) 0.69528(12) 0.0584(12) Uani 1 1 d . . . . .
F15B F -0.1276(7) 0.8200(5) 0.73671(13) 0.0614(12) Uani 1 1 d . . . . .
C16 C -0.2750(9) 0.6398(6) 0.67845(17) 0.0368(15) Uani 1 1 d D . . . .
F16A F -0.4574(6) 0.6513(6) 0.69931(13) 0.0663(14) Uani 1 1 d . . . . .
F16B F -0.2702(8) 0.4990(5) 0.66365(14) 0.0724(14) Uani 1 1 d . . . . .
C17 C -0.2692(17) 0.7229(10) 0.6330(3) 0.044(2) Uani 0.6 1 d D . P B 1
F17A F -0.1099(18) 0.6798(18) 0.6074(4) 0.083(5) Uani 0.6 1 d D U P B 1
F17B F -0.229(3) 0.8661(9) 0.6462(5) 0.077(5) Uani 0.6 1 d D U P B 1
C18 C -0.4630(15) 0.6986(10) 0.5993(3) 0.0432(17) Uani 0.6 1 d D . P B 1
F18A F -0.5285(15) 0.5553(9) 0.5950(3) 0.066(3) Uani 0.6 1 d D U P B 1
F18B F -0.6143(19) 0.7677(13) 0.6208(4) 0.087(4) Uani 0.6 1 d D U P B 1
C19 C -0.4402(14) 0.7510(10) 0.5490(3) 0.054(3) Uani 0.6 1 d D . P B 1
F19A F -0.3447(19) 0.8855(10) 0.5531(4) 0.089(4) Uani 0.6 1 d D U P B 1
F19B F -0.3304(15) 0.6601(12) 0.5235(3) 0.090(4) Uani 0.6 1 d D U P B 1
C20 C -0.6421(14) 0.7576(10) 0.5199(3) 0.062(2) Uani 0.6 1 d D . P B 1
F20A F -0.6008(17) 0.7812(13) 0.4753(3) 0.076(3) Uani 0.6 1 d D U P B 1
F20B F -0.7537(15) 0.6307(10) 0.5184(3) 0.075(3) Uani 0.6 1 d D U P B 1
F20C F -0.7500(18) 0.8621(12) 0.5377(3) 0.105(4) Uani 0.6 1 d D U P B 1
C17' C -0.279(2) 0.7387(15) 0.6369(4) 0.044(2) Uani 0.4 1 d D . P B 2
F17C F -0.099(3) 0.736(3) 0.6147(6) 0.083(5) Uani 0.4 1 d D . P B 2
F17D F -0.291(4) 0.8768(13) 0.6550(8) 0.077(5) Uani 0.4 1 d D . P B 2
C18' C -0.454(2) 0.6985(14) 0.5985(4) 0.0432(17) Uani 0.4 1 d D . P B 2
F18C F -0.445(2) 0.5606(13) 0.5801(5) 0.066(3) Uani 0.4 1 d D . P B 2
F18D F -0.636(3) 0.702(2) 0.6203(7) 0.087(4) Uani 0.4 1 d D . P B 2
C19' C -0.4584(18) 0.7964(12) 0.5568(4) 0.054(3) Uani 0.4 1 d D . P B 2
F19C F -0.481(3) 0.9311(13) 0.5751(5) 0.106(6) Uani 0.4 1 d D . P B 2
F19D F -0.280(2) 0.794(3) 0.5354(6) 0.126(11) Uani 0.4 1 d D . P B 2
C20' C -0.6295(19) 0.7534(14) 0.5181(4) 0.062(2) Uani 0.4 1 d D . P B 2
F20D F -0.633(3) 0.8510(16) 0.4865(5) 0.089(6) Uani 0.4 1 d D U P B 2
F20E F -0.599(4) 0.6272(17) 0.4950(6) 0.158(8) Uani 0.4 1 d D U P B 2
F20F F -0.814(2) 0.741(3) 0.5364(6) 0.126(7) Uani 0.4 1 d D U P B 2

loop_
_atom_site_aniso_label
_atom_site_aniso_U_11
_atom_site_aniso_U_22
_atom_site_aniso_U_33
_atom_site_aniso_U_23
_atom_site_aniso_U_13
_atom_site_aniso_U_12
I2 0.0400(3) 0.0235(2) 0.0430(2) 0.00833(18) -0.00235(17) -0.00410(19)
S1 0.0308(9) 0.0620(14) 0.0718(12) 0.0405(10) -0.0039(8) -0.0073(9)
N1 0.034(3) 0.025(3) 0.034(3) -0.001(2) -0.003(2) 0.002(2)
N2 0.035(3) 0.028(3) 0.042(3) 0.005(2) -0.008(2) -0.001(3)
C1 0.031(3) 0.034(4) 0.034(3) 0.014(3) -0.005(3) -0.004(3)
C2 0.029(3) 0.033(4) 0.044(3) 0.015(3) 0.002(3) -0.002(3)
C3 0.028(3) 0.037(4) 0.038(3) 0.008(3) 0.000(3) 0.001(3)
C4 0.036(4) 0.035(4) 0.064(4) 0.001(3) 0.003(3) 0.007(3)
C5 0.036(4) 0.042(4) 0.041(3) 0.018(3) -0.006(3) -0.011(3)
C6 0.046(4) 0.028(4) 0.043(3) 0.014(3) -0.005(3) -0.004(3)
C7 0.029(3) 0.028(4) 0.038(3) 0.001(3) 0.001(3) -0.002(3)
F7A 0.082(3) 0.030(2) 0.047(2) -0.0040(17) -0.0147(19) 0.011(2)
F7B 0.029(2) 0.084(4) 0.054(2) 0.026(2) 0.0020(17) -0.008(2)
C8 0.035(4) 0.021(4) 0.036(3) 0.004(3) 0.000(3) -0.007(3)
F8A 0.107(4) 0.029(3) 0.053(2) 0.0004(18) -0.027(2) 0.001(2)
F8B 0.030(2) 0.096(4) 0.061(2) 0.037(2) -0.0022(17) -0.014(2)
C9 0.027(3) 0.031(4) 0.041(3) 0.003(3) 0.001(3) -0.006(3)
F9A 0.083(3) 0.024(2) 0.050(2) -0.0010(17) -0.0159(19) -0.004(2)
F9B 0.031(2) 0.093(4) 0.049(2) 0.024(2) 0.0061(16) 0.003(2)
C10 0.030(3) 0.026(4) 0.037(3) 0.000(3) 0.003(3) 0.000(3)
F10A 0.029(2) 0.067(3) 0.050(2) 0.0216(19) 0.0035(16) 0.0029(19)
F10B 0.077(3) 0.027(2) 0.061(2) -0.0070(19) -0.017(2) 0.001(2)
C11 0.044(5) 0.037(5) 0.041(4) 0.007(3) 0.006(3) 0.004(4)
F11A 0.101(15) 0.037(3) 0.045(8) 0.015(5) -0.005(9) -0.010(6)
F11B 0.046(3) 0.11(2) 0.056(3) 0.038(10) 0.009(2) 0.003(6)
C12 0.046(4) 0.051(5) 0.041(4) 0.003(3) -0.002(3) 0.003(4)
F12A 0.064(9) 0.086(11) 0.040(6) 0.023(7) -0.003(5) 0.004(6)
F12B 0.048(4) 0.107(18) 0.063(3) 0.035(10) -0.007(3) 0.012(10)
F12C 0.122(16) 0.069(7) 0.052(13) -0.014(6) -0.029(8) 0.011(8)
C11' 0.044(5) 0.037(5) 0.041(4) 0.007(3) 0.006(3) 0.004(4)
F11C 0.101(15) 0.037(3) 0.045(8) 0.015(5) -0.005(9) -0.010(6)
F11D 0.046(3) 0.11(2) 0.056(3) 0.038(10) 0.009(2) 0.003(6)
C12' 0.046(4) 0.051(5) 0.041(4) 0.003(3) -0.002(3) 0.003(4)
F12D 0.064(9) 0.086(11) 0.040(6) 0.023(7) -0.003(5) 0.004(6)
F12E 0.048(4) 0.107(18) 0.063(3) 0.035(10) -0.007(3) 0.012(10)
F12F 0.122(16) 0.069(7) 0.052(13) -0.014(6) -0.029(8) 0.011(8)
I1 0.0412(3) 0.0355(3) 0.0379(2) 0.00565(18) -0.00037(17) 0.0039(2)
C13 0.044(4) 0.028(4) 0.045(3) 0.003(3) 0.000(3) -0.001(3)
F13A 0.141(4) 0.027(3) 0.055(2) -0.0081(19) -0.032(2) 0.015(3)
F13B 0.043(2) 0.109(5) 0.068(3) 0.039(3) -0.004(2) -0.015(3)
C14 0.035(4) 0.022(4) 0.038(3) -0.002(3) 0.007(3) 0.004(3)
F14A 0.039(2) 0.097(4) 0.055(2) 0.036(2) 0.0108(18) 0.001(2)
F14B 0.100(3) 0.025(2) 0.047(2) -0.0058(17) -0.018(2) 0.011(2)
C15 0.034(4) 0.031(4) 0.035(3) 0.001(3) 0.001(3) -0.002(3)
F15A 0.038(2) 0.086(4) 0.053(2) 0.029(2) 0.0027(17) -0.008(2)
F15B 0.101(3) 0.029(3) 0.053(2) -0.0041(18) -0.023(2) 0.012(2)
C16 0.039(4) 0.027(4) 0.045(3) 0.002(3) 0.007(3) 0.003(3)
F16A 0.040(2) 0.112(4) 0.049(2) 0.025(2) 0.0028(18) 0.000(2)
F16B 0.114(4) 0.033(3) 0.067(3) -0.001(2) -0.040(2) 0.010(3)
C17 0.043(4) 0.046(6) 0.043(4) 0.008(4) -0.002(3) -0.008(4)
F17A 0.048(3) 0.158(13) 0.049(4) 0.033(6) 0.009(3) 0.008(5)
F17B 0.138(11) 0.031(3) 0.057(5) 0.011(3) -0.032(6) -0.016(4)
C18 0.050(4) 0.029(4) 0.049(4) 0.000(3) -0.009(3) 0.001(3)
F18A 0.087(8) 0.044(3) 0.060(6) 0.019(4) -0.026(4) -0.028(4)
F18B 0.063(4) 0.145(12) 0.059(3) 0.011(6) 0.009(3) 0.037(6)
C19 0.065(6) 0.041(9) 0.054(6) 0.010(6) -0.013(5) -0.012(6)
F19A 0.117(10) 0.061(8) 0.082(9) 0.041(6) -0.041(7) -0.043(7)
F19B 0.084(7) 0.140(10) 0.048(4) -0.003(6) 0.005(4) 0.043(7)
C20 0.081(7) 0.057(7) 0.050(5) 0.012(4) -0.004(4) 0.012(5)
F20A 0.101(7) 0.081(8) 0.048(5) 0.030(5) -0.010(4) 0.001(6)
F20B 0.069(6) 0.073(7) 0.081(6) 0.028(5) -0.033(5) -0.013(5)
F20C 0.141(9) 0.114(9) 0.072(5) -0.002(6) -0.019(6) 0.089(8)
C17' 0.043(4) 0.046(6) 0.043(4) 0.008(4) -0.002(3) -0.008(4)
F17C 0.048(3) 0.158(13) 0.049(4) 0.033(6) 0.009(3) 0.008(5)
F17D 0.138(11) 0.031(3) 0.057(5) 0.011(3) -0.032(6) -0.016(4)
C18' 0.050(4) 0.029(4) 0.049(4) 0.000(3) -0.009(3) 0.001(3)
F18C 0.087(8) 0.044(3) 0.060(6) 0.019(4) -0.026(4) -0.028(4)
F18D 0.063(4) 0.145(12) 0.059(3) 0.011(6) 0.009(3) 0.037(6)
C19' 0.065(6) 0.041(9) 0.054(6) 0.010(6) -0.013(5) -0.012(6)
F19C 0.20(2) 0.042(9) 0.073(9) 0.004(7) -0.046(10) 0.035(11)
F19D 0.059(10) 0.26(4) 0.073(14) 0.079(19) 0.034(9) 0.033(17)
C20' 0.081(7) 0.057(7) 0.050(5) 0.012(4) -0.004(4) 0.012(5)
F20D 0.117(12) 0.071(12) 0.079(10) 0.025(8) -0.031(8) 0.006(10)
F20E 0.224(17) 0.134(15) 0.111(11) -0.032(11) -0.072(12) 0.053(14)
F20F 0.082(10) 0.200(18) 0.100(11) 0.059(14) 0.006(8) -0.010(13)

loop_
_exptl_crystal_face_index_h
_exptl_crystal_face_index_k
_exptl_crystal_face_index_l
_exptl_crystal_face_perp_dist
0 0 -1 0.022
0 0 1 0.047
0 1 -5 0.0317
-2 4 5 0.0947
2 -5 -1 0.1213
3 1 5 0.1318
1 2 5 0.0939
-3 -5 2 0.0991
0 -4 -5 0.0534
0 -2 5 0.082
-5 1 2 0.1094
-1 0 -5 0.0418
2 -6 35 0.0761
1 7 30 0.0836

loop_
_geom_angle_atom_site_label_1
_geom_angle_atom_site_label_2
_geom_angle_atom_site_label_3
_geom_angle
C1 S1 C5 102.9(3)
C1 N1 C2 108.7(5)
C1 N1 C4 124.6(5)
C2 N1 C4 126.7(5)
C1 N2 C3 109.4(5)
C1 N2 H2 127(4)
C3 N2 H2 123(4)
N2 C1 N1 107.4(5)
N2 C1 S1 128.7(5)
N1 C1 S1 123.5(5)
C3 C2 N1 107.7(5)
C3 C2 H2A 126.2
N1 C2 H2A 126.2
C2 C3 N2 106.8(5)
C2 C3 H3 126.6
N2 C3 H3 126.6
N1 C4 H4A 109.5
N1 C4 H4C 109.5
H4A C4 H4C 109.5
N1 C4 H4B 109.5
H4A C4 H4B 109.5
H4C C4 H4B 109.5
C6 C5 S1 112.7(5)
C6 C5 H5A 109.1
S1 C5 H5A 109.1
C6 C5 H5B 109.1
S1 C5 H5B 109.1
H5A C5 H5B 107.8
C7 C6 C5 111.1(5)
C7 C6 H6A 109.4
C5 C6 H6A 109.4
C7 C6 H6B 109.4
C5 C6 H6B 109.4
H6A C6 H6B 108.0
F7B C7 F7A 106.0(5)
F7B C7 C6 109.7(5)
F7A C7 C6 110.8(5)
F7B C7 C8 108.5(4)
F7A C7 C8 107.8(5)
C6 C7 C8 113.8(5)
F8B C8 F8A 107.5(5)
F8B C8 C9 108.6(5)
F8A C8 C9 109.2(4)
F8B C8 C7 107.1(4)
F8A C8 C7 106.6(5)
C9 C8 C7 117.4(5)
F9A C9 F9B 108.4(5)
F9A C9 C10 108.5(5)
F9B C9 C10 108.1(4)
F9A C9 C8 109.0(4)
F9B C9 C8 107.0(5)
C10 C9 C8 115.6(5)
F10A C10 F10B 107.6(5)
F10A C10 C9 109.0(4)
F10B C10 C9 108.8(5)
F10A C10 C11' 108.4(19)
F10B C10 C11' 107.4(19)
C9 C10 C11' 115.4(15)
F10A C10 C11 105.9(15)
F10B C10 C11 109.6(15)
C9 C10 C11 115.6(13)
F11B C11 F11A 107.8(9)
F11B C11 C12 107.3(8)
F11A C11 C12 106.2(8)
F11B C11 C10 113(3)
F11A C11 C10 106(3)
C12 C11 C10 116.7(16)
F12B C12 F12C 108.8(9)
F12B C12 F12A 109.1(8)
F12C C12 F12A 107.8(8)
F12B C12 C11 111.4(8)
F12C C12 C11 110.3(8)
F12A C12 C11 109.5(8)
F11D C11' F11C 108.7(11)
F11D C11' C12' 107.7(10)
F11C C11' C12' 106.3(10)
F11D C11' C10 107(4)
F11C C11' C10 112(4)
C12' C11' C10 115.9(19)
F12E C12' F12F 108.7(10)
F12E C12' F12D 109.0(9)
F12F C12' F12D 108.0(9)
F12E C12' C11' 111.0(9)
F12F C12' C11' 110.7(9)
F12D C12' C11' 109.4(10)
F13A C13 F13B 107.0(6)
F13A C13 C14 109.9(5)
F13B C13 C14 109.1(5)
F13A C13 I1 110.1(4)
F13B C13 I1 107.8(4)
C14 C13 I1 112.7(4)
F14B C14 F14A 108.4(5)
F14B C14 C13 108.2(5)
F14A C14 C13 106.9(4)
F14B C14 C15 109.4(4)
F14A C14 C15 108.0(4)
C13 C14 C15 115.7(5)
F15B C15 F15A 108.1(5)
F15B C15 C16 108.5(5)
F15A C15 C16 107.7(4)
F15B C15 C14 108.8(4)
F15A C15 C14 108.0(4)
C16 C15 C14 115.6(5)
F16B C16 F16A 106.4(5)
F16B C16 C17' 113.1(7)
F16A C16 C17' 104.6(7)
F16B C16 C17 106.3(5)
F16A C16 C17 109.6(6)
F16B C16 C15 109.4(5)
F16A C16 C15 107.8(4)
C17' C16 C15 114.9(7)
C17 C16 C15 116.9(6)
F17B C17 F17A 107.8(8)
F17B C17 C18 109.2(7)
F17A C17 C18 107.2(7)
F17B C17 C16 108.5(7)
F17A C17 C16 107.2(7)
C18 C17 C16 116.5(7)
F18A C18 F18B 106.4(8)
F18A C18 C19 108.8(6)
F18B C18 C19 108.1(7)
F18A C18 C17 108.6(6)
F18B C18 C17 108.1(7)
C19 C18 C17 116.5(6)
F19A C19 F19B 110.4(9)
F19A C19 C18 108.8(7)
F19B C19 C18 108.6(7)
F19A C19 C20 106.5(7)
F19B C19 C20 106.5(7)
C18 C19 C20 115.9(6)
F20B C20 F20A 107.0(8)
F20B C20 F20C 109.8(9)
F20A C20 F20C 108.5(8)
F20B C20 C19 109.5(7)
F20A C20 C19 109.7(7)
F20C C20 C19 112.2(8)
F17D C17' F17C 106.9(10)
F17D C17' C18' 108.5(9)
F17C C17' C18' 107.7(9)
F17D C17' C16 108.9(9)
F17C C17' C16 108.4(9)
C18' C17' C16 116.2(8)
F18C C18' F18D 106.8(10)
F18C C18' C19' 108.3(8)
F18D C18' C19' 107.8(9)
F18C C18' C17' 109.2(8)
F18D C18' C17' 108.1(8)
C19' C18' C17' 116.3(8)
F19C C19' F19D 109.7(11)
F19C C19' C20' 107.7(9)
F19D C19' C20' 107.3(10)
F19C C19' C18' 107.8(9)
F19D C19' C18' 108.2(9)
C20' C19' C18' 116.0(8)
F20D C20' F20F 107.1(10)
F20D C20' F20E 107.8(10)
F20F C20' F20E 108.4(11)
F20D C20' C19' 111.5(10)
F20F C20' C19' 112.1(10)
F20E C20' C19' 109.8(10)

loop_
_geom_bond_atom_site_label_1
_geom_bond_atom_site_label_2
_geom_bond_distance
S1 C1 1.729(6)
S1 C5 1.805(6)
N1 C1 1.341(8)
N1 C2 1.365(7)
N1 C4 1.452(7)
N2 C1 1.323(8)
N2 C3 1.372(8)
N2 H2 0.90(2)
C2 C3 1.337(8)
C2 H2A 0.9500
C3 H3 0.9500
C4 H4A 0.9800
C4 H4C 0.9800
C4 H4B 0.9800
C5 C6 1.531(8)
C5 H5A 0.9900
C5 H5B 0.9900
C6 C7 1.511(8)
C6 H6A 0.9900
C6 H6B 0.9900
C7 F7B 1.345(6)
C7 F7A 1.349(7)
C7 C8 1.541(6)
C8 F8B 1.340(6)
C8 F8A 1.342(7)
C8 C9 1.540(6)
C9 F9A 1.326(7)
C9 F9B 1.345(6)
C9 C10 1.539(6)
C10 F10A 1.338(6)
C10 F10B 1.343(7)
C10 C11' 1.542(7)
C10 C11 1.544(7)
C11 F11B 1.333(7)
C11 F11A 1.348(7)
C11 C12 1.536(7)
C12 F12B 1.323(7)
C12 F12C 1.329(7)
C12 F12A 1.331(7)
C11' F11D 1.332(7)
C11' F11C 1.346(7)
C11' C12' 1.536(7)
C12' F12E 1.324(7)
C12' F12F 1.329(7)
C12' F12D 1.332(7)
I1 C13 2.157(6)
C13 F13A 1.331(7)
C13 F13B 1.343(7)
C13 C14 1.539(6)
C14 F14B 1.324(7)
C14 F14A 1.333(6)
C14 C15 1.548(6)
C15 F15B 1.333(7)
C15 F15A 1.338(6)
C15 C16 1.543(6)
C16 F16B 1.330(7)
C16 F16A 1.345(6)
C16 C17' 1.536(7)
C16 C17 1.537(6)
C17 F17B 1.338(7)
C17 F17A 1.346(6)
C17 C18 1.535(6)
C18 F18A 1.342(6)
C18 F18B 1.349(6)
C18 C19 1.530(6)
C19 F19A 1.326(7)
C19 F19B 1.327(7)
C19 C20 1.531(7)
C20 F20B 1.313(7)
C20 F20A 1.314(7)
C20 F20C 1.315(7)
C17' F17D 1.337(7)
C17' F17C 1.344(7)
C17' C18' 1.534(7)
C18' F18C 1.335(7)
C18' F18D 1.346(7)
C18' C19' 1.532(7)
C19' F19C 1.324(7)
C19' F19D 1.324(7)
C19' C20' 1.526(7)
C20' F20D 1.314(7)
C20' F20F 1.315(8)
C20' F20E 1.315(8)

loop_
_geom_hbond_atom_site_label_D
_geom_hbond_atom_site_label_H
_geom_hbond_atom_site_label_A
_geom_hbond_distance_DH
_geom_hbond_distance_HA
_geom_hbond_distance_DA
_geom_hbond_angle_DHA
_geom_hbond_site_symmetry_A
N2 H2 I2 0.90(2) 2.59(3) 3.462(5) 165(5) 1_565

loop_
_geom_torsion_atom_site_label_1
_geom_torsion_atom_site_label_2
_geom_torsion_atom_site_label_3
_geom_torsion_atom_site_label_4
_geom_torsion
C3 N2 C1 N1 0.3(7)
C3 N2 C1 S1 -173.0(4)
C2 N1 C1 N2 -0.7(7)
C4 N1 C1 N2 179.2(5)
C2 N1 C1 S1 173.1(4)
C4 N1 C1 S1 -7.0(8)
C5 S1 C1 N2 -39.1(6)
C5 S1 C1 N1 148.5(5)
C1 N1 C2 C3 0.8(7)
C4 N1 C2 C3 -179.1(6)
N1 C2 C3 N2 -0.5(7)
C1 N2 C3 C2 0.1(7)
C1 S1 C5 C6 -65.7(5)
S1 C5 C6 C7 -159.8(4)
C5 C6 C7 F7B 66.4(7)
C5 C6 C7 F7A -50.3(7)
C5 C6 C7 C8 -171.9(5)
F7B C7 C8 F8B -173.8(5)
F7A C7 C8 F8B -59.4(6)
C6 C7 C8 F8B 63.9(7)
F7B C7 C8 F8A 71.4(6)
F7A C7 C8 F8A -174.2(4)
C6 C7 C8 F8A -51.0(6)
F7B C7 C8 C9 -51.3(7)
F7A C7 C8 C9 63.1(6)
C6 C7 C8 C9 -173.7(5)
F8B C8 C9 F9A 69.2(6)
F8A C8 C9 F9A -173.9(5)
C7 C8 C9 F9A -52.5(7)
F8B C8 C9 F9B -173.8(5)
F8A C8 C9 F9B -56.8(6)
C7 C8 C9 F9B 64.5(7)
F8B C8 C9 C10 -53.3(7)
F8A C8 C9 C10 63.6(6)
C7 C8 C9 C10 -175.0(5)
F9A C9 C10 F10A -60.3(6)
F9B C9 C10 F10A -177.7(5)
C8 C9 C10 F10A 62.4(7)
F9A C9 C10 F10B -177.4(4)
F9B C9 C10 F10B 65.2(6)
C8 C9 C10 F10B -54.6(6)
F9A C9 C10 C11' 62(2)
F9B C9 C10 C11' -56(2)
C8 C9 C10 C11' -175(2)
F9A C9 C10 C11 58.8(19)
F9B C9 C10 C11 -58.6(19)
C8 C9 C10 C11 -178.4(18)
F10A C10 C11 F11B 175.5(14)
F10B C10 C11 F11B -68.7(16)
C9 C10 C11 F11B 54.7(16)
F10A C10 C11 F11A 58.0(17)
F10B C10 C11 F11A 173.8(14)
C9 C10 C11 F11A -62.8(16)
F10A C10 C11 C12 -60(3)
F10B C10 C11 C12 56(3)
C9 C10 C11 C12 179.4(16)
F11B C11 C12 F12B 177(2)
F11A C11 C12 F12B -68(2)
C10 C11 C12 F12B 50(3)
F11B C11 C12 F12C 56(2)
F11A C11 C12 F12C 171(2)
C10 C11 C12 F12C -71(2)
F11B C11 C12 F12A -62(2)
F11A C11 C12 F12A 53(2)
C10 C11 C12 F12A 170(2)
F10A C10 C11' F11D -175.0(18)
F10B C10 C11' F11D -59(2)
C9 C10 C11' F11D 62.5(19)
F10A C10 C11' F11C 67(2)
F10B C10 C11' F11C -177.5(17)
C9 C10 C11' F11C -56(2)
F10A C10 C11' C12' -55(3)
F10B C10 C11' C12' 61(3)
C9 C10 C11' C12' -177.7(19)
F11D C11' C12' F12E -173(3)
F11C C11' C12' F12E -57(3)
C10 C11' C12' F12E 68(3)
F11D C11' C12' F12F 66(3)
F11C C11' C12' F12F -178(3)
C10 C11' C12' F12F -53(3)
F11D C11' C12' F12D -53(3)
F11C C11' C12' F12D 64(3)
C10 C11' C12' F12D -172(3)
F13A C13 C14 F14B -175.4(5)
F13B C13 C14 F14B 67.5(6)
I1 C13 C14 F14B -52.2(5)
F13A C13 C14 F14A -58.8(6)
F13B C13 C14 F14A -175.8(5)
I1 C13 C14 F14A 64.4(5)
F13A C13 C14 C15 61.5(7)
F13B C13 C14 C15 -55.5(7)
I1 C13 C14 C15 -175.3(4)
F14B C14 C15 F15B -178.9(5)
F14A C14 C15 F15B 63.3(6)
C13 C14 C15 F15B -56.5(6)
F14B C14 C15 F15A -61.9(6)
F14A C14 C15 F15A -179.7(5)
C13 C14 C15 F15A 60.6(6)
F14B C14 C15 C16 58.7(6)
F14A C14 C15 C16 -59.1(6)
C13 C14 C15 C16 -178.8(5)
F15B C15 C16 F16B -170.9(4)
F15A C15 C16 F16B 72.4(6)
C14 C15 C16 F16B -48.4(6)
F15B C15 C16 F16A -55.5(6)
F15A C15 C16 F16A -172.3(5)
C14 C15 C16 F16A 67.0(6)
F15B C15 C16 C17' 60.6(9)
F15A C15 C16 C17' -56.1(9)
C14 C15 C16 C17' -176.9(8)
F15B C15 C16 C17 68.3(7)
F15A C15 C16 C17 -48.4(8)
C14 C15 C16 C17 -169.2(6)
F16B C16 C17 F17B -166.9(8)
F16A C16 C17 F17B 78.5(9)
C15 C16 C17 F17B -44.5(9)
F16B C16 C17 F17A -50.7(9)
F16A C16 C17 F17A -165.3(7)
C15 C16 C17 F17A 71.7(9)
F16B C16 C17 C18 69.4(8)
F16A C16 C17 C18 -45.3(9)
C15 C16 C17 C18 -168.2(6)
F17B C17 C18 F18A -166.3(8)
F17A C17 C18 F18A 77.2(9)
C16 C17 C18 F18A -42.9(9)
F17B C17 C18 F18B -51.3(10)
F17A C17 C18 F18B -167.8(9)
C16 C17 C18 F18B 72.1(9)
F17B C17 C18 C19 70.5(9)
F17A C17 C18 C19 -46.0(10)
C16 C17 C18 C19 -166.1(8)
F18A C18 C19 F19A -170.1(9)
F18B C18 C19 F19A 74.8(10)
C17 C18 C19 F19A -47.1(10)
F18A C18 C19 F19B -49.9(10)
F18B C18 C19 F19B -165.0(9)
C17 C18 C19 F19B 73.2(10)
F18A C18 C19 C20 69.9(9)
F18B C18 C19 C20 -45.2(10)
C17 C18 C19 C20 -167.0(7)
F19A C19 C20 F20B -174.1(10)
F19B C19 C20 F20B 68.1(10)
C18 C19 C20 F20B -52.9(10)
F19A C19 C20 F20A 68.8(10)
F19B C19 C20 F20A -49.1(10)
C18 C19 C20 F20A -170.0(8)
F19A C19 C20 F20C -51.9(11)
F19B C19 C20 F20C -169.7(10)
C18 C19 C20 F20C 69.3(11)
F16B C16 C17' F17D 178.0(11)
F16A C16 C17' F17D 62.6(12)
C15 C16 C17' F17D -55.4(12)
F16B C16 C17' F17C -66.1(12)
F16A C16 C17' F17C 178.5(11)
C15 C16 C17' F17C 60.5(11)
F16B C16 C17' C18' 55.2(11)
F16A C16 C17' C18' -60.2(11)
C15 C16 C17' C18' -178.2(8)
F17D C17' C18' F18C -179.8(12)
F17C C17' C18' F18C 64.9(13)
C16 C17' C18' F18C -56.8(12)
F17D C17' C18' F18D -63.9(14)
F17C C17' C18' F18D -179.2(13)
C16 C17' C18' F18D 59.1(13)
F17D C17' C18' C19' 57.4(13)
F17C C17' C18' C19' -57.9(13)
C16 C17' C18' C19' -179.6(11)
F18C C18' C19' F19C 176.0(13)
F18D C18' C19' F19C 60.8(14)
C17' C18' C19' F19C -60.7(13)
F18C C18' C19' F19D -65.4(16)
F18D C18' C19' F19D 179.4(14)
C17' C18' C19' F19D 57.9(14)
F18C C18' C19' C20' 55.2(12)
F18D C18' C19' C20' -60.0(13)
C17' C18' C19' C20' 178.5(10)
F19C C19' C20' F20D 53.1(14)
F19D C19' C20' F20D -64.9(15)
C18' C19' C20' F20D 174.0(11)
F19C C19' C20' F20F -66.9(15)
F19D C19' C20' F20F 175.0(16)
C18' C19' C20' F20F 53.9(15)
F19C C19' C20' F20E 172.6(14)
F19D C19' C20' F20E 54.5(16)
C18' C19' C20' F20E -66.6(14)
